data_2016088
loop_
_publ_author_name
'Alexander Brice\~no'
'Reinaldo Atencio'
'Raquel Gil'
'Alejandra Nobrega'

_publ_section_title
;
 Hydrogen-bonded networks in <i>trans</i>-3-(3-pyridyl)acrylic acid and
 <i>rctt</i>-3,3'-(3,4-dicarboxycyclobutane-1,2-diyl)dipyridinium
 dichloride
;
_journal_coeditor_code FA3092
_journal_issue 8
_journal_name_full 'Acta Crystallographica Section C'
_journal_page_first o441
_journal_page_last o444
_journal_paper_doi 10.1107/S0108270107027497
_journal_volume 63
_journal_year 2007
_chemical_formula_iupac 'C16 H16 N2 O4 2+ , 2Cl -'
_chemical_formula_moiety 'C16 H16 N2 O4 2+ , 2Cl -'
_chemical_formula_sum 'C16 H16 Cl2 N2 O4'
_chemical_formula_weight 371.21
_chemical_name_systematic
;
<i>rctt</i>-3,3'-(3,4-dicarboxycyclobutane-1,2-diyl)dipyridinium dichloride
;
_space_group_IT_number 19
_symmetry_cell_setting orthorhombic
_symmetry_space_group_name_Hall 'P 2ac 2ab'
_symmetry_space_group_name_H-M 'P 21 21 21'
_atom_sites_solution_hydrogens geom
_atom_sites_solution_primary direct
_atom_sites_solution_secondary difmap
_audit_creation_method SHELXL97
_cell_angle_alpha 90.00
_cell_angle_beta 90.00
_cell_angle_gamma 90.00
_cell_formula_units_Z 4
_cell_length_a 7.3938(13)
_cell_length_b 14.829(3)
_cell_length_c 15.250(3)
_cell_measurement_reflns_used 1256
_cell_measurement_temperature 295(2)
_cell_measurement_theta_max 28.0
_cell_measurement_theta_min 1.90
_cell_volume 1672.1(6)
_computing_cell_refinement CrystalClear
_computing_data_collection 'CrystalClear (Rigaku/MSC, 2000)'
_computing_data_reduction 'CrystalStructure (Rigaku/MSC and Rigaku Corporation, 2004)'
_computing_molecular_graphics 'SHELXTL-NT and DIAMOND (Brandenburg, 1998)'
_computing_publication_material 'SHELXTL-NT and PLATON (Spek, 2003)'
_computing_structure_refinement SHELXTL-NT
_computing_structure_solution 'SHELXTL-NT (Bruker, 1998)'
_diffrn_ambient_temperature 295(2)
_diffrn_detector_area_resol_mean 14.6306
_diffrn_measured_fraction_theta_full 0.986
_diffrn_measured_fraction_theta_max 0.818
_diffrn_measurement_device
;
Mercury (2x2 bin mode)
;
_diffrn_measurement_device_type 'Rigaku AFC-7S Mercury'
_diffrn_measurement_method \w
_diffrn_radiation_monochromator graphite
_diffrn_radiation_source 'normal-focus sealed tube'
_diffrn_radiation_type MoK\a
_diffrn_radiation_wavelength 0.71070
_diffrn_reflns_av_R_equivalents 0.0359
_diffrn_reflns_av_sigmaI/netI 0.0314
_diffrn_reflns_limit_h_max 8
_diffrn_reflns_limit_h_min -8
_diffrn_reflns_limit_k_max 17
_diffrn_reflns_limit_k_min -17
_diffrn_reflns_limit_l_max 13
_diffrn_reflns_limit_l_min -17
_diffrn_reflns_number 19377
_diffrn_reflns_theta_full 25.00
_diffrn_reflns_theta_max 28.16
_diffrn_reflns_theta_min 1.92
_diffrn_standards_decay_% 0
_diffrn_standards_interval_count 0
_diffrn_standards_interval_time 0
_diffrn_standards_number 0
_exptl_absorpt_coefficient_mu 0.411
_exptl_absorpt_correction_T_max 0.912
_exptl_absorpt_correction_T_min 0.820
_exptl_absorpt_correction_type multi-scan
_exptl_absorpt_process_details '(Jacobson, 1998)'
_exptl_crystal_colour 'pale yellow'
_exptl_crystal_density_diffrn 1.475
_exptl_crystal_density_method 'not measured'
_exptl_crystal_description prism
_exptl_crystal_F_000 768
_exptl_crystal_size_max 0.48
_exptl_crystal_size_mid 0.23
_exptl_crystal_size_min 0.16
_refine_diff_density_max 0.220
_refine_diff_density_min -0.316
_refine_ls_abs_structure_details 'Flack (1983), with how many Friedel pairs?'
_refine_ls_abs_structure_Flack -0.01(7)
_refine_ls_extinction_method none
_refine_ls_goodness_of_fit_ref 1.149
_refine_ls_hydrogen_treatment constr
_refine_ls_matrix_type full
_refine_ls_number_parameters 220
_refine_ls_number_reflns 3310
_refine_ls_number_restraints 0
_refine_ls_restrained_S_all 1.149
_refine_ls_R_factor_all 0.0503
_refine_ls_R_factor_gt 0.0381
_refine_ls_shift/su_max 0.001
_refine_ls_shift/su_mean 0.000
_refine_ls_structure_factor_coef Fsqd
_refine_ls_weighting_details 'calc w = 1/[\s^2^(Fo^2^)+(0.0456P)^2^+0.4231P] where P=(Fo^2^+2Fc^2^)/3'
_refine_ls_weighting_scheme calc
_refine_ls_wR_factor_gt 0.0882
_refine_ls_wR_factor_ref 0.1031
_reflns_number_gt 2872
_reflns_number_total 3310
_reflns_threshold_expression I>2\s(I)
_cod_data_source_file fa3092.cif
_cod_data_source_block II
_cod_original_sg_symbol_H-M 'P21 21 21'
_cod_database_code 2016088
_cod_database_fobs_code 2016088

loop_
_symmetry_equiv_pos_as_xyz
'x, y, z'
'x+1/2, -y+1/2, -z'
'-x, y+1/2, -z+1/2'
'-x+1/2, -y, z+1/2'

loop_
_atom_site_type_symbol
_atom_site_label
_atom_site_fract_x
_atom_site_fract_y
_atom_site_fract_z
_atom_site_U_iso_or_equiv
_atom_site_adp_type
_atom_site_calc_flag
_atom_site_refinement_flags
_atom_site_occupancy
Cl Cl1 0.01679(10) 0.02345(5) 1.10215(4) 0.04509(19) Uani d . 1
Cl Cl2 1.01910(11) 0.20072(6) 0.42467(5) 0.0527(2) Uani d . 1
O O1 0.6160(4) 0.27763(14) 0.88370(14) 0.0617(7) Uani d . 1
H H1OH 0.5740 0.3327 0.9010 0.074 Uiso d R 1
O O2 0.5483(4) 0.22581(14) 1.01689(13) 0.0618(7) Uani d . 1
O O3 0.4059(3) 0.01199(14) 1.04300(12) 0.0465(5) Uani d . 1
H H3OH 0.2824 0.0161 1.0553 0.094(14) Uiso d R 1
O O4 0.3283(3) 0.06142(17) 0.91129(14) 0.0572(6) Uani d . 1
N N1 0.9711(4) 0.16586(16) 0.61851(14) 0.0433(6) Uani d . 1
H H1N 0.9446 0.1787 0.5611 0.087(13) Uiso d R 1
N N2 1.1274(3) -0.11219(16) 0.85947(15) 0.0405(6) Uani d . 1
H H2N 1.2144 -0.1244 0.8980 0.044(8) Uiso d R 1
C C1 0.6404(3) 0.03711(17) 0.94119(17) 0.0322(6) Uani d . 1
H H1 0.7141 0.0062 0.9854 0.039 Uiso calc R 1
C C2 0.7131(3) 0.13231(18) 0.91619(16) 0.0341(6) Uani d . 1
H H2 0.8401 0.1366 0.9341 0.041 Uiso calc R 1
C C3 0.7057(4) 0.10716(17) 0.81825(16) 0.0314(6) Uani d . 1
H H3 0.5932 0.1301 0.7927 0.038 Uiso calc R 1
C C4 0.6789(4) 0.00538(17) 0.84576(16) 0.0315(6) Uani d . 1
H H4 0.5700 -0.0200 0.8188 0.038 Uiso calc R 1
C C5 0.6163(4) 0.21536(19) 0.94606(19) 0.0417(7) Uani d . 1
C C6 0.4421(4) 0.03832(18) 0.96247(18) 0.0360(6) Uani d . 1
C C7 0.8620(4) 0.13203(17) 0.75994(17) 0.0310(6) Uani d . 1
C C8 0.8338(4) 0.14348(18) 0.67147(18) 0.0381(6) Uani d . 1
H H8 0.7185 0.1356 0.6483 0.046 Uiso calc R 1
C C9 1.1398(5) 0.1771(2) 0.6472(2) 0.0516(8) Uani d . 1
H H9 1.2318 0.1924 0.6084 0.062 Uiso calc R 1
C C10 1.1758(4) 0.1658(3) 0.7343(2) 0.0559(9) Uani d . 1
H H10 1.2927 0.1737 0.7555 0.067 Uiso calc R 1
C C11 1.0377(4) 0.1428(2) 0.79064(19) 0.0439(7) Uani d . 1
H H11 1.0623 0.1343 0.8499 0.053 Uiso calc R 1
C C12 0.8412(4) -0.05184(17) 0.82664(17) 0.0324(6) Uani d . 1
C C13 0.9783(4) -0.06920(18) 0.88566(17) 0.0371(6) Uani d . 1
H H13 0.9668 -0.0509 0.9437 0.045 Uiso calc R 1
C C14 1.1542(4) -0.1396(2) 0.77667(18) 0.0413(7) Uani d . 1
H H14 1.2624 -0.1670 0.7606 0.050 Uiso calc R 1
C C15 1.0205(5) -0.12671(18) 0.71637(17) 0.0435(7) Uani d . 1
H H15 1.0345 -0.1469 0.6591 0.052 Uiso calc R 1
C C16 0.8643(4) -0.08322(19) 0.74177(18) 0.0406(7) Uani d . 1
H H16 0.7723 -0.0747 0.7010 0.049 Uiso calc R 1

loop_
_atom_site_aniso_label
_atom_site_aniso_U_11
_atom_site_aniso_U_22
_atom_site_aniso_U_33
_atom_site_aniso_U_12
_atom_site_aniso_U_13
_atom_site_aniso_U_23
Cl1 0.0383(4) 0.0477(4) 0.0492(4) -0.0055(3) 0.0098(3) -0.0064(3)
Cl2 0.0459(4) 0.0678(5) 0.0445(4) 0.0131(4) 0.0092(3) 0.0119(3)
O1 0.0921(18) 0.0366(12) 0.0566(14) 0.0125(12) 0.0291(13) 0.0054(10)
O2 0.0878(17) 0.0493(13) 0.0482(13) 0.0095(13) 0.0308(12) -0.0033(9)
O3 0.0408(12) 0.0561(13) 0.0425(11) 0.0053(10) 0.0129(8) 0.0109(10)
O4 0.0308(11) 0.0906(18) 0.0504(13) 0.0043(12) -0.0001(9) 0.0131(12)
N1 0.0547(16) 0.0414(14) 0.0339(13) -0.0042(12) 0.0111(12) 0.0008(9)
N2 0.0327(13) 0.0424(14) 0.0465(14) 0.0053(11) -0.0063(10) -0.0069(10)
C1 0.0278(13) 0.0335(14) 0.0352(15) 0.0039(11) 0.0013(10) 0.0001(10)
C2 0.0295(13) 0.0380(15) 0.0348(14) -0.0018(12) 0.0052(10) -0.0036(11)
C3 0.0275(14) 0.0311(14) 0.0355(14) 0.0035(11) 0.0023(11) 0.0002(11)
C4 0.0272(13) 0.0322(14) 0.0352(13) -0.0014(11) -0.0007(10) 0.0010(10)
C5 0.0453(17) 0.0373(15) 0.0425(17) -0.0057(13) 0.0087(13) -0.0019(12)
C6 0.0365(15) 0.0332(15) 0.0383(14) -0.0017(12) 0.0049(12) -0.0006(11)
C7 0.0293(13) 0.0279(13) 0.0359(15) 0.0040(11) 0.0029(10) 0.0018(10)
C8 0.0403(16) 0.0336(15) 0.0405(16) -0.0030(13) 0.0039(12) -0.0032(11)
C9 0.048(2) 0.054(2) 0.053(2) -0.0022(16) 0.0245(15) 0.0034(15)
C10 0.0297(17) 0.078(2) 0.060(2) -0.0001(16) 0.0066(14) 0.0048(17)
C11 0.0370(16) 0.0548(18) 0.0397(15) 0.0031(15) 0.0015(12) 0.0073(13)
C12 0.0310(14) 0.0284(13) 0.0377(14) -0.0034(11) 0.0020(11) -0.0014(10)
C13 0.0361(14) 0.0379(15) 0.0373(14) 0.0039(13) -0.0006(12) -0.0077(10)
C14 0.0401(17) 0.0380(15) 0.0459(17) 0.0051(14) 0.0090(13) -0.0076(12)
C15 0.0568(19) 0.0405(15) 0.0333(14) 0.0119(16) 0.0031(14) -0.0057(11)
C16 0.0472(18) 0.0380(15) 0.0366(15) 0.0059(14) -0.0048(13) -0.0026(11)

loop_
_atom_type_symbol
_atom_type_description
_atom_type_scat_dispersion_real
_atom_type_scat_dispersion_imag
_atom_type_scat_source
C C 0.0033 0.0016 'International Tables Vol C Tables 4.2.6.8 and 6.1.1.4'
H H 0.0000 0.0000 'International Tables Vol C Tables 4.2.6.8 and 6.1.1.4'
Cl Cl 0.1484 0.1585 'International Tables Vol C Tables 4.2.6.8 and 6.1.1.4'
N N 0.0061 0.0033 'International Tables Vol C Tables 4.2.6.8 and 6.1.1.4'
O O 0.0106 0.0060 'International Tables Vol C Tables 4.2.6.8 and 6.1.1.4'

loop_
_geom_angle_atom_site_label_1
_geom_angle_atom_site_label_2
_geom_angle_atom_site_label_3
_geom_angle
_geom_angle_publ_flag
C5 O1 H1OH 114.6 ?
C6 O3 H3OH 111.5 ?
C9 N1 C8 122.8(3) y
C9 N1 H1N 119.2 ?
C8 N1 H1N 117.7 ?
C13 N2 C14 123.3(3) y
C13 N2 H2N 119.8 ?
C14 N2 H2N 116.9 ?
C6 C1 C4 112.6(2) ?
C6 C1 C2 112.3(2) ?
C4 C1 C2 88.97(18) y
C6 C1 H1 113.6 ?
C4 C1 H1 113.6 ?
C2 C1 H1 113.6 ?
C5 C2 C3 118.5(2) ?
C5 C2 C1 120.4(2) ?
C3 C2 C1 90.33(19) y
C5 C2 H2 108.7 ?
C3 C2 H2 108.7 ?
C1 C2 H2 108.7 ?
C7 C3 C2 119.1(2) ?
C7 C3 C4 119.2(2) ?
C2 C3 C4 88.75(19) y
C7 C3 H3 109.4 ?
C2 C3 H3 109.4 ?
C4 C3 H3 109.4 ?
C12 C4 C1 120.0(2) ?
C12 C4 C3 112.9(2) ?
C1 C4 C3 88.99(19) y
C12 C4 H4 111.0 ?
C1 C4 H4 111.0 ?
C3 C4 H4 111.0 ?
O2 C5 O1 123.7(3) y
O2 C5 C2 125.5(3) ?
O1 C5 C2 110.8(2) ?
O4 C6 O3 123.4(3) y
O4 C6 C1 123.3(3) ?
O3 C6 C1 113.4(2) ?
C8 C7 C11 117.2(3) ?
C8 C7 C3 119.6(2) ?
C11 C7 C3 123.2(2) ?
N1 C8 C7 120.5(3) ?
N1 C8 H8 119.8 ?
C7 C8 H8 119.8 ?
N1 C9 C10 119.2(3) ?
N1 C9 H9 120.4 ?
C10 C9 H9 120.4 ?
C9 C10 C11 119.5(3) ?
C9 C10 H10 120.2 ?
C11 C10 H10 120.2 ?
C10 C11 C7 120.7(3) ?
C10 C11 H11 119.6 ?
C7 C11 H11 119.6 ?
C13 C12 C16 117.1(3) ?
C13 C12 C4 124.5(2) ?
C16 C12 C4 118.1(2) ?
N2 C13 C12 120.1(2) ?
N2 C13 H13 120.0 ?
C12 C13 H13 120.0 ?
N2 C14 C15 119.0(3) ?
N2 C14 H14 120.5 ?
C15 C14 H14 120.5 ?
C14 C15 C16 118.9(2) ?
C14 C15 H15 120.5 ?
C16 C15 H15 120.5 ?
C15 C16 C12 121.5(3) ?
C15 C16 H16 119.2 ?
C12 C16 H16 119.2 ?

loop_
_geom_bond_atom_site_label_1
_geom_bond_atom_site_label_2
_geom_bond_distance
_geom_bond_publ_flag
O1 C5 1.326(4) y
O1 H1OH 0.9131 n
O2 C5 1.201(3) y
O3 C6 1.316(3) y
O3 H3OH 0.9344 n
O4 C6 1.198(3) y
N1 C9 1.333(4) ?
N1 C8 1.339(3) ?
N1 H1N 0.9166 ?
N2 C13 1.335(3) ?
N2 C14 1.341(3) ?
N2 H2N 0.8900 ?
C1 C6 1.502(4) ?
C1 C4 1.556(3) y
C1 C2 1.558(4) y
C1 H1 0.9800 ?
C2 C5 1.496(4) ?
C2 C3 1.540(4) y
C2 H2 0.9800 ?
C3 C7 1.504(4) ?
C3 C4 1.579(4) y
C3 H3 0.9800 ?
C4 C12 1.498(4) ?
C4 H4 0.9800 ?
C7 C8 1.376(4) ?
C7 C11 1.390(4) ?
C8 H8 0.9300 ?
C9 C10 1.364(5) ?
C9 H9 0.9300 ?
C10 C11 1.378(4) ?
C10 H10 0.9300 ?
C11 H11 0.9300 ?
C12 C13 1.380(4) ?
C12 C16 1.386(4) ?
C13 H13 0.9300 ?
C14 C15 1.363(4) ?
C14 H14 0.9300 ?
C15 C16 1.378(4) ?
C15 H15 0.9300 ?
C16 H16 0.9300 ?

loop_
_geom_hbond_atom_site_label_D
_geom_hbond_atom_site_label_H
_geom_hbond_atom_site_label_A
_geom_hbond_site_symmetry_A
_geom_hbond_distance_DH
_geom_hbond_distance_HA
_geom_hbond_distance_DA
_geom_hbond_angle_DHA
O1 H1OH Cl1 2_557 0.91 2.17 3.047(2) 159.6
O3 H3OH Cl1 . 0.93 2.09 3.020(2) 171.6
N1 H1N Cl2 . 0.92 2.18 3.022(2) 152.8
N2 H2N Cl2 4_755 0.89 2.31 3.089(3) 146.4
C9 H9 Cl2 2_556 0.93 2.70 3.514(3) 147.0
C11 H11 O4 1_655 0.93 2.43 3.075(3) 126.3
C13 H13 Cl1 1_655 0.93 2.68 3.587(3) 164.8
C14 H14 O1 3_746 0.93 2.52 3.221(3) 132.9
C15 H15 O2 4_654 0.93 2.54 3.417(3) 157.6
C16 H16 Cl1 4_554 0.93 2.72 3.641(3) 169.0

loop_
_cod_related_entry_id
_cod_related_entry_database
_cod_related_entry_code
1 ChemSpider 30654067
